data_2013762
loop_
_publ_author_name
'C.R. Ross II'
'M. R. Bauer'
'R. M. Nielson'
'Abrahams, S. C.'

_publ_section_title
;
 Bis[aminoguanidinium(1+)] hexafluorozirconate(IV): redeterminations
 and normal probability analysis
;
_journal_issue 1
_journal_name_full 'Acta Crystallographica Section C'
_journal_page_first m24
_journal_page_last m26
_journal_paper_doi 10.1107/S0108270103027264
_journal_volume 60
_journal_year 2004
_chemical_formula_iupac '(C H7 N4)2 [Zr F6]'
_chemical_formula_moiety '(C H7 N4)2, F6 Zr'
_chemical_formula_sum 'C2 H14 F6 N8 Zr'
_chemical_formula_weight 355.43
_chemical_name_systematic
;
 aminoguanidinium(1+) hexafluorozirconate
;
_space_group_IT_number 14
_symmetry_cell_setting monoclinic
_symmetry_space_group_name_Hall '-P 2ybc'
_symmetry_space_group_name_H-M 'P 1 21/c 1'
_atom_sites_solution_hydrogens geom
_atom_sites_solution_primary direct
_atom_sites_solution_secondary difmap
_cell_angle_alpha 90.00
_cell_angle_beta 99.606(4)
_cell_angle_gamma 90.00
_cell_formula_units_Z 2
_cell_length_a 6.3705(4)
_cell_length_b 6.3288(9)
_cell_length_c 14.5630(8)
_cell_measurement_reflns_used 25
_cell_measurement_temperature 283(2)
_cell_measurement_theta_max 28.5
_cell_measurement_theta_min 24.5
_cell_volume 578.91(10)
_computing_cell_refinement 'CAD-4 Software'
_computing_data_collection 'CAD-4 Software (Enraf--Nonius, 1989)'
_computing_data_reduction 'maxus (Mackay et al., 1999)'
_computing_molecular_graphics 'OrtepII (Johnson, 1976)'
_computing_structure_refinement 'SHELXL97 (Sheldrick, 1997)'
_computing_structure_solution 'SIR97 (Altomare et al., 1999)'
_diffrn_ambient_temperature 283(2)
_diffrn_measured_fraction_theta_full 1.000
_diffrn_measured_fraction_theta_max 1.000
_diffrn_measurement_device_type MACH3
_diffrn_measurement_method \w-2\q
_diffrn_radiation_monochromator graphite
_diffrn_radiation_source 'fine-focus sealed tube'
_diffrn_radiation_type 'Mo K\a'
_diffrn_radiation_wavelength 0.71073
_diffrn_reflns_av_R_equivalents 0.0198
_diffrn_reflns_av_sigmaI/netI 0.0268
_diffrn_reflns_limit_h_max 8
_diffrn_reflns_limit_h_min -8
_diffrn_reflns_limit_k_max 8
_diffrn_reflns_limit_k_min -8
_diffrn_reflns_limit_l_max 20
_diffrn_reflns_limit_l_min -1
_diffrn_reflns_number 3540
_diffrn_reflns_theta_full 29.93
_diffrn_reflns_theta_max 29.93
_diffrn_reflns_theta_min 2.84
_diffrn_standards_decay_% 1
_diffrn_standards_interval_time 60
_diffrn_standards_number 5
_exptl_absorpt_coefficient_mu 1.025
_exptl_absorpt_correction_T_max .815
_exptl_absorpt_correction_T_min .619
_exptl_absorpt_correction_type analytical
_exptl_absorpt_process_details face-indexed
_exptl_crystal_colour colorless
_exptl_crystal_density_diffrn 2.039
_exptl_crystal_density_method 'not measured'
_exptl_crystal_description blocky
_exptl_crystal_F_000 352
_exptl_crystal_size_max 0.50
_exptl_crystal_size_mid 0.42
_exptl_crystal_size_min 0.20
_refine_diff_density_max 0.365
_refine_diff_density_min -0.581
_refine_ls_extinction_coef 0.032(2)
_refine_ls_extinction_expression Fc^*^=kFc[1+0.001xFc^2^\l^3^/sin(2\q)]^-1/4^
_refine_ls_extinction_method SHELXL97
_refine_ls_goodness_of_fit_ref 1.134
_refine_ls_hydrogen_treatment constr
_refine_ls_matrix_type full
_refine_ls_number_parameters 81
_refine_ls_number_reflns 1674
_refine_ls_number_restraints 0
_refine_ls_restrained_S_all 1.134
_refine_ls_R_factor_all 0.0209
_refine_ls_R_factor_gt 0.0186
_refine_ls_shift/su_max 0.001
_refine_ls_shift/su_mean 0.000
_refine_ls_structure_factor_coef Fsqd
_refine_ls_weighting_details 'calc w=1/[\s^2^(Fo^2^)+(0.0187P)^2^+0.0859P] where P=(Fo^2^+2Fc^2^)/3'
_refine_ls_weighting_scheme calc
_refine_ls_wR_factor_gt 0.0472
_refine_ls_wR_factor_ref 0.0492
_reflns_number_gt 1508
_reflns_number_total 1674
_reflns_threshold_expression I>2\s(I)
_cod_data_source_file fg1714.cif
_cod_data_source_block I
_cod_original_sg_symbol_H-M 'P 21/c'
_cod_database_code 2013762
_cod_database_fobs_code 2013762

loop_
_symmetry_equiv_pos_as_xyz
'x, y, z'
'-x, y+1/2, -z+1/2'
'-x, -y, -z'
'x, -y-1/2, z-1/2'

loop_
_atom_site_label
_atom_site_fract_x
_atom_site_fract_y
_atom_site_fract_z
_atom_site_U_iso_or_equiv
_atom_site_adp_type
_atom_site_calc_flag
_atom_site_refinement_flags
_atom_site_occupancy
_atom_site_disorder_assembly
_atom_site_disorder_group
_atom_site_type_symbol
Zr 0.0000 0.0000 0.0000 0.02129(7) Uani d S 1 . . Zr
F1 0.14989(15) -0.01698(11) 0.13163(6) 0.03687(19) Uani d . 1 . . F
F2 -0.11520(12) 0.28481(12) 0.02761(5) 0.03881(17) Uani d . 1 . . F
F3 0.25215(12) 0.13928(14) -0.04050(5) 0.04374(19) Uani d . 1 . . F
N1 0.0601(2) 0.47438(19) 0.20925(10) 0.0393(3) Uani d . 1 . . N
H1A 0.0106 0.4707 0.2607 0.046(2) Uiso calc R 1 . . H
H1B -0.0257 0.4801 0.1570 0.046 Uiso calc R 1 . . H
N2 0.4038(2) 0.4626(2) 0.28934(9) 0.0378(2) Uani d . 1 . . N
H2A 0.3572 0.4588 0.3414 0.046 Uiso calc R 1 . . H
H2B 0.5386 0.4607 0.2888 0.046 Uiso calc R 1 . . H
N3 0.3381(2) 0.47995(16) 0.12923(9) 0.0331(2) Uani d . 1 . . N
H3 0.2490 0.4947 0.0784 0.046(6) Uiso calc R 1 . . H
N4 0.55588(19) 0.4650(2) 0.12684(10) 0.0387(3) Uani d . 1 . . N
H4A 0.5984 0.5795 0.0996 0.060(4) Uiso calc R 1 . . H
H4B 0.5808 0.3507 0.0947 0.060 Uiso calc R 1 . . H
C 0.2689(2) 0.47129(17) 0.21047(9) 0.0269(2) Uani d . 1 . . C

loop_
_atom_site_aniso_label
_atom_site_aniso_U_11
_atom_site_aniso_U_22
_atom_site_aniso_U_33
_atom_site_aniso_U_12
_atom_site_aniso_U_13
_atom_site_aniso_U_23
Zr 0.01849(9) 0.02981(10) 0.01669(9) 0.00162(4) 0.00615(6) 0.00139(4)
F1 0.0334(4) 0.0542(5) 0.0219(4) 0.0031(3) 0.0011(3) 0.0023(2)
F2 0.0420(4) 0.0397(4) 0.0340(3) 0.0126(3) 0.0044(3) -0.0044(3)
F3 0.0352(4) 0.0617(5) 0.0383(4) -0.0147(3) 0.0176(3) -0.0007(3)
N1 0.0249(5) 0.0618(7) 0.0330(6) -0.0001(4) 0.0095(4) -0.0041(4)
N2 0.0291(5) 0.0586(6) 0.0261(5) -0.0006(4) 0.0059(4) 0.0031(4)
N3 0.0274(5) 0.0481(6) 0.0247(5) 0.0035(3) 0.0072(4) 0.0021(3)
N4 0.0300(5) 0.0498(6) 0.0401(6) 0.0026(4) 0.0165(5) 0.0046(5)
C 0.0262(5) 0.0285(4) 0.0272(6) 0.0005(4) 0.0081(4) -0.0012(4)

loop_
_atom_type_symbol
_atom_type_description
_atom_type_scat_dispersion_real
_atom_type_scat_dispersion_imag
_atom_type_scat_source
C C 0.0033 0.0016 'International Tables Vol C Tables 4.2.6.8 and 6.1.1.4'
H H 0.0000 0.0000 'International Tables Vol C Tables 4.2.6.8 and 6.1.1.4'
N N 0.0061 0.0033 'International Tables Vol C Tables 4.2.6.8 and 6.1.1.4'
Zr Zr -2.9673 0.5597 'International Tables Vol C Tables 4.2.6.8 and 6.1.1.4'
F F 0.0171 0.0103 'International Tables Vol C Tables 4.2.6.8 and 6.1.1.4'

loop_
_geom_angle_atom_site_label_1
_geom_angle_atom_site_label_2
_geom_angle_atom_site_label_3
_geom_angle_site_symmetry_1
_geom_angle_site_symmetry_3
_geom_angle
_geom_angle_publ_flag
F1 Zr F2 . . 89.33(3) y
F1 Zr F3 . . 91.59(4) y
F2 Zr F3 . . 90.10(3) y
F1 Zr F1 3 . 180 n
F1 Zr F3 3 3 91.59(4) n
F1 Zr F3 . 3 88.41(4) n
F1 Zr F3 3 . 88.41(4) n
F3 Zr F3 3 . 180 n
F1 Zr F2 3 3 89.33(3) n
F1 Zr F2 . 3 90.67(3) n
F3 Zr F2 3 3 90.10(3) n
F3 Zr F2 . 3 89.90(3) n
F1 Zr F2 3 . 90.67(3) n
F3 Zr F2 3 . 89.90(3) no
F2 Zr F2 3 . 180 n
C N1 H1A . . 120.0 no
C N1 H1B . . 120.0 n
H1A N1 H1B . . 120.0 no
C N2 H2A . . 120.0 n
C N2 H2B . . 120.0 no
H2A N2 H2B . . 120.0 no
C N3 N4 . . 119.81(12) y
C N3 H3 . . 120.1 no
N4 N3 H3 . . 120.1 no
N3 N4 H4A . . 109.5 no
N3 N4 H4B . . 109.5 no
H4A N4 H4B . . 109.5 no
N1 C N2 . . 121.27(13) y
N1 C N3 . . 117.86(13) y
N2 C N3 . . 120.86(12) y

loop_
_geom_bond_atom_site_label_1
_geom_bond_atom_site_label_2
_geom_bond_site_symmetry_2
_geom_bond_distance
_geom_bond_publ_flag
Zr F1 3 1.9967(9) n
Zr F1 . 1.9967(9) y
Zr F2 3 2.0119(7) no
Zr F2 . 2.0119(7) y
Zr F3 3 2.0053(7) no
Zr F3 . 2.0053(7) y
N1 C . 1.3279(17) y
N1 H1A . 0.86 n
N1 H1B . 0.86 no
N2 C . 1.3158(17) y
N2 H2A . 0.86 no
N2 H2B . 0.86 no
N3 C . 1.3307(17) y
N3 N4 . 1.3968(16) y
N3 H3 . 0.86 no
N4 H4A . 0.89 no
N4 H4B . 0.89 no
